data_2004844
loop_
_publ_author_name
'Zompa, L. J.'
'Haidar, R.'

_publ_section_title
;
 Tetrahydrogen 1,2-Bis(1,4,7-triaza-1-cyclononyl)ethane
 Tetrachlorocadmate
;
_journal_issue 5
_journal_name_full 'Acta Crystallographica Section C'
_journal_page_first 1188
_journal_page_last 1190
_journal_paper_doi 10.1107/S0108270195015423
_journal_volume 52
_journal_year 1996
_chemical_formula_iupac '(C14 H36 N6) [Cd Cl4]2'
_chemical_formula_moiety '(C14 H36 N6 4+ ) , 2(Cd Cl4 2- )'
_chemical_formula_sum 'C14 H36 Cd2 Cl8 N6'
_chemical_formula_weight 796.9
_chemical_name_systematic
;
 tetrahydrogen 1,2-bis(1,4,7-triaza-1-cyclononyl)ethane tetrachlorocad
 mate'
;
_space_group_IT_number 2
_symmetry_cell_setting triclinic
_symmetry_space_group_name_Hall '-P 1'
_symmetry_space_group_name_H-M 'P -1'
_audit_creation_method SHELXL
_cell_angle_alpha 93.62(3)
_cell_angle_beta 103.22(3)
_cell_angle_gamma 91.24(3)
_cell_formula_units_Z 1
_cell_length_a 8.366(2)
_cell_length_b 9.430(2)
_cell_length_c 9.642(2)
_cell_measurement_reflns_used 24
_cell_measurement_temperature 293(2)
_cell_measurement_theta_max 20.20
_cell_measurement_theta_min 15.41
_cell_volume 738.5(3)
_computing_cell_refinement P3/PC
_computing_data_collection 'P3/PC (Siemens, 1989a)'
_computing_data_reduction 'XDISK (Siemens, 1989b)'
_computing_molecular_graphics SHELXTL-Plus
_computing_publication_material SHELXL93
_computing_structure_refinement 'SHELXL93 (Sheldrick, 1993)'
_computing_structure_solution 'SHELXTL-Plus (Sheldrick, 1991)'
_diffrn_ambient_temperature 293(2)
_diffrn_measurement_device 'Syntex P2~1~ diffractometer'
_diffrn_measurement_method '\q-2\q scan'
_diffrn_radiation_monochromator graphite
_diffrn_radiation_source 'fine-focus sealed tube'
_diffrn_radiation_type MoK\a
_diffrn_radiation_wavelength 0.71073
_diffrn_reflns_av_R_equivalents 0.018
_diffrn_reflns_av_sigmaI/netI 0.0355
_diffrn_reflns_limit_h_max 12
_diffrn_reflns_limit_h_min 0
_diffrn_reflns_limit_k_max 14
_diffrn_reflns_limit_k_min -14
_diffrn_reflns_limit_l_max 14
_diffrn_reflns_limit_l_min -14
_diffrn_reflns_number 5699
_diffrn_reflns_theta_max 32.60
_diffrn_reflns_theta_min 2.17
_diffrn_standards_decay_% none
_diffrn_standards_interval_count 50
_diffrn_standards_number 3
_exptl_absorpt_coefficient_mu 2.178
_exptl_absorpt_correction_T_max .872
_exptl_absorpt_correction_T_min .435
_exptl_absorpt_correction_type 'empirical (SHELXA)'
_exptl_crystal_colour colorless
_exptl_crystal_density_diffrn 1.792
_exptl_crystal_description block
_exptl_crystal_F_000 394
_exptl_crystal_size_max .35
_exptl_crystal_size_mid .20
_exptl_crystal_size_min .20
_refine_diff_density_max 1.031
_refine_diff_density_min -1.516
_refine_ls_extinction_method none
_refine_ls_goodness_of_fit_all 1.084
_refine_ls_goodness_of_fit_obs 1.133
_refine_ls_hydrogen_treatment 'H atoms: see text'
_refine_ls_matrix_type full
_refine_ls_number_parameters 148
_refine_ls_number_reflns 5380
_refine_ls_number_restraints 0
_refine_ls_restrained_S_all 1.104
_refine_ls_restrained_S_obs 1.133
_refine_ls_R_factor_all 0.0676
_refine_ls_R_factor_obs 0.0487
_refine_ls_shift/esd_max 0.022
_refine_ls_shift/esd_mean 0.003
_refine_ls_structure_factor_coef Fsqd
_refine_ls_weighting_details 'w = 1/[\s^2^(Fo^2^)+(0.0657P)^2^+1.3945P] where P=(Fo^2^+2Fc^2^)/3'
_refine_ls_weighting_scheme calc
_refine_ls_wR_factor_all 0.1425
_refine_ls_wR_factor_obs 0.1291
_reflns_number_observed 4207
_reflns_number_total 5381
_reflns_observed_criterion >2sigma(I)
_cod_data_source_file bk1194.cif
_cod_data_source_block cd2em2
_cod_depositor_comments
;
The following automatic conversions were performed:

'_refine_ls_weighting_scheme' value 'calc w =
1/[\s^2^(Fo^2^)+(0.0657P)^2^+1.3945P] where P=(Fo^2^+2Fc^2^)/3' was
changed to 'calc'. New tag '_refine_ls_weighting_details' was
created. The value of the new tag was set to 'w =
1/[\s^2^(Fo^2^)+(0.0657P)^2^+1.3945P] where P=(Fo^2^+2Fc^2^)/3'.

Automatic conversion script
Id: cif_fix_values 3143 2015-03-26 13:38:13Z robertas 
;
_cod_database_code 2004844

loop_
_symmetry_equiv_pos_as_xyz
'x, y, z'
'-x, -y, -z'

loop_
_atom_site_aniso_label
_atom_site_aniso_U_11
_atom_site_aniso_U_22
_atom_site_aniso_U_33
_atom_site_aniso_U_12
_atom_site_aniso_U_13
_atom_site_aniso_U_23
Cd 0.0337(2) 0.0358(2) 0.0344(2) 0.00142(11) 0.00747(11) 0.00301(11)
Cl1 0.0356(5) 0.0344(5) 0.0369(5) 0.0064(4) 0.0080(4) 0.0019(4)
Cl2 0.0362(5) 0.0414(5) 0.0376(5) -0.0013(4) 0.0131(4) -0.0043(4)
Cl3 0.0456(6) 0.0336(5) 0.0408(5) 0.0027(4) 0.0074(4) 0.0044(4)
Cl4 0.0360(5) 0.0689(8) 0.0423(6) -0.0039(5) 0.0018(4) 0.0069(5)
N1 0.0230(13) 0.0260(14) 0.036(2) 0.0014(11) 0.0042(12) 0.0074(12)
N2 0.029(2) 0.040(2) 0.034(2) 0.0066(14) 0.0091(13) 0.0044(14)
N3 0.0277(15) 0.0275(15) 0.034(2) -0.0003(12) 0.0070(12) 0.0027(12)
C1 0.027(2) 0.037(2) 0.054(3) -0.001(2) 0.001(2) 0.016(2)
C2 0.026(2) 0.036(2) 0.044(2) 0.0025(15) 0.003(2) 0.008(2)
C3 0.035(2) 0.031(2) 0.039(2) 0.007(2) 0.012(2) 0.0049(15)
C4 0.033(2) 0.032(2) 0.031(2) 0.0044(15) 0.0090(14) 0.0075(14)
C5 0.029(2) 0.030(2) 0.042(2) 0.0066(14) 0.009(2) 0.005(2)
C6 0.032(2) 0.026(2) 0.038(2) 0.0044(14) 0.0067(15) 0.0005(14)
C7 0.024(2) 0.030(2) 0.043(2) 0.0021(13) 0.0042(15) 0.012(2)

loop_
_atom_site_label
_atom_site_occupancy
_atom_site_fract_x
_atom_site_fract_y
_atom_site_fract_z
_atom_site_U_iso_or_equiv
_atom_site_thermal_displace_type
_atom_site_calc_flag
_atom_site_refinement_flags
_atom_site_type_symbol
Cd 1 .33627(4) .17426(3) .78609(3) .03464(10) Uani d . Cd
Cl1 1 .30554(13) -.05009(11) .63415(11) .0356(2) Uani d . Cl
Cl2 1 .09828(13) .14159(12) .89968(11) .0380(2) Uani d . Cl
Cl3 1 .29108(15) .38161(12) .64679(12) .0403(2) Uani d . Cl
Cl4 1 .58861(15) .18744(16) .97410(13) .0502(3) Uani d . Cl
N1 1 -0.1494(4) .5766(3) .8466(4) .0284(6) Uani d . N
N2 1 -0.3474(5) .8220(4) .7930(4) .0341(7) Uani d . N
H2A 1 -0.440(10) .865(8) .809(8) .080 Uiso d . H
H2B 1 -0.281(10) .815(8) .881(9) .080 Uiso d . H
N3 1 .0163(4) .8071(4) .7810(4) .0298(6) Uani d . N
H3A 1 -.032(9) .803(8) .865(8) .080 Uiso d . H
H3B 1 .095(10) .858(8) .796(8) .080 Uiso d . H
C1 1 -0.3290(5) .5602(5) .7987(5) .0400(10) Uani d . C
H1A 1 -0.3751(5) .5565(5) .8809(5) .080 Uiso d R H
H1B 1 -0.3567(5) .4715(5) .7426(5) .080 Uiso d R H
C2 1 -0.4042(5) .6807(5) .7122(5) .0362(8) Uani d . C
H2C 1 -0.3712(5) .6770(5) .6231(5) .080 Uiso d R H
H2D 1 -0.5219(5) .6708(5) .6921(5) .080 Uiso d R H
C3 1 -0.2576(5) .9261(4) .7246(5) .0343(8) Uani d . C
H3C 1 -0.2153(5) 1.0039(4) .7932(5) .080 Uiso d R H
H3D 1 -0.3345(5) .9635(4) .6470(5) .080 Uiso d R H
C4 1 -0.1168(5) .8662(4) .6695(4) .0315(7) Uani d . C
H4A 1 -0.1599(5) .7914(4) .5976(4) .080 Uiso d R H
H4B 1 -.0693(5) .9391(4) .6247(4) .080 Uiso d R H
C5 1 .0717(5) .6647(4) .7359(5) .0335(8) Uani d . C
H5A 1 .1687(5) .6402(4) .8035(5) .080 Uiso d R H
H5B 1 .0977(5) .6685(4) .6443(5) .080 Uiso d R H
C6 1 -.0647(5) .5523(4) .7288(4) .0322(7) Uani d . C
H6A 1 -0.1433(5) .5550(4) .6393(4) .080 Uiso d R H
H6B 1 -.0194(5) .4595(4) .7328(4) .080 Uiso d R H
C7 1 -.0908(5) .4888(4) .9671(5) .0324(8) Uani d . C
H7A 1 -0.1130(5) .3903(4) .9351(5) .080 Uiso d R H
H7B 1 -0.1506(5) .5108(4) 1.0391(5) .080 Uiso d R H

loop_
_atom_type_symbol
_atom_type_description
_atom_type_scat_dispersion_real
_atom_type_scat_dispersion_imag
_atom_type_scat_source
C C 0.0033 0.0016 'International Tables Vol C Tables 4.2.6.8 and 6.1.1.4'
H H 0.0000 0.0000 'International Tables Vol C Tables 4.2.6.8 and 6.1.1.4'
N N 0.0061 0.0033 'International Tables Vol C Tables 4.2.6.8 and 6.1.1.4'
Cl Cl 0.1484 0.1585 'International Tables Vol C Tables 4.2.6.8 and 6.1.1.4'
Cd Cd -0.8075 1.2024 'International Tables Vol C Tables 4.2.6.8 and 6.1.1.4'

loop_
_geom_angle_atom_site_label_1
_geom_angle_atom_site_label_2
_geom_angle_atom_site_label_3
_geom_angle_site_symmetry_1
_geom_angle_site_symmetry_3
_geom_angle
_geom_angle_publ_flag
Cl3 Cd Cl4 . . 114.77(5) yes
Cl3 Cd Cl1 . . 112.36(4) yes
Cl4 Cd Cl1 . . 112.37(5) yes
Cl3 Cd Cl2 . . 108.37(5) yes
Cl4 Cd Cl2 . . 108.22(5) yes
Cl1 Cd Cl2 . . 99.48(5) yes
C7 N1 C1 . . 109.9(3) yes
C7 N1 C6 . . 113.6(3) yes
C1 N1 C6 . . 112.8(3) yes
C3 N2 C2 . . 118.1(3) yes
C3 N2 H2A . . 107.(5) no
C2 N2 H2A . . 107.(5) no
C3 N2 H2B . . 104.(5) no
C2 N2 H2B . . 114.(5) no
H2A N2 H2B . . 105.(6) no
C5 N3 C4 . . 113.7(3) yes
C5 N3 H3A . . 112.(5) no
C4 N3 H3A . . 104.(5) no
C5 N3 H3B . . 106.(6) no
C4 N3 H3B . . 109.(6) no
H3A N3 H3B . . 113.(7) no
N1 C1 C2 . . 112.8(3) yes
N1 C1 H1A . . 108.8(2) no
C2 C1 H1A . . 108.7(3) no
N1 C1 H1B . . 109.1(2) no
C2 C1 H1B . . 109.6(3) no
H1A C1 H1B . . 107.8 no
N2 C2 C1 . . 110.2(4) yes
N2 C2 H2C . . 109.1(2) no
C1 C2 H2C . . 109.4(3) no
N2 C2 H2D . . 110.1(2) no
C1 C2 H2D . . 109.7(2) no
H2C C2 H2D . . 108.3 no
N2 C3 C4 . . 114.8(3) yes
N2 C3 H3C . . 108.7(2) no
C4 C3 H3C . . 108.2(2) no
N2 C3 H3D . . 108.5(2) no
C4 C3 H3D . . 108.9(2) no
H3C C3 H3D . . 107.6 no
N3 C4 C3 . . 114.8(3) yes
N3 C4 H4A . . 108.3(2) no
C3 C4 H4A . . 108.1(2) no
N3 C4 H4B . . 108.9(2) no
C3 C4 H4B . . 108.9(2) no
H4A C4 H4B . . 107.6 no
N3 C5 C6 . . 109.4(3) yes
N3 C5 H5A . . 109.9(2) no
C6 C5 H5A . . 109.4(2) no
N3 C5 H5B . . 109.6(2) no
C6 C5 H5B . . 110.2(2) no
H5A C5 H5B . . 108.3 no
N1 C6 C5 . . 111.8(3) yes
N1 C6 H6A . . 109.0(2) no
C5 C6 H6A . . 108.9(2) no
N1 C6 H6B . . 109.4(2) no
C5 C6 H6B . . 109.7(2) no
H6A C6 H6B . . 108.0 no
N1 C7 C7 . 2_567 113.3(4) yes
N1 C7 H7A . . 109.1(2) no
C7 C7 H7A 2_567 . 108.8(3) no
N1 C7 H7B . . 108.8(2) no
C7 C7 H7B 2_567 . 108.8(3) no
H7A C7 H7B . . 107.9 no

loop_
_geom_bond_atom_site_label_1
_geom_bond_atom_site_label_2
_geom_bond_site_symmetry_2
_geom_bond_distance
_geom_bond_publ_flag
Cd Cl3 . 2.4293(13) yes
Cd Cl4 . 2.4430(15) yes
Cd Cl1 . 2.4700(13) yes
Cd Cl2 . 2.5044(13) yes
N1 C7 . 1.468(5) yes
N1 C1 . 1.469(5) yes
N1 C6 . 1.480(5) yes
N2 C3 . 1.497(6) yes
N2 C2 . 1.510(6) yes
N2 H2A . 0.93(8) no
N2 H2B . 0.90(8) no
N3 C5 . 1.501(5) yes
N3 C4 . 1.503(5) yes
N3 H3A . 0.99(8) no
N3 H3B . 0.79(8) no
C1 C2 . 1.515(6) yes
C1 H1A . 0.96 no
C1 H1B . 0.96 no
C2 H2C . 0.96 no
C2 H2D . 0.96 no
C3 C4 . 1.505(6) yes
C3 H3C . 0.96 no
C3 H3D . 0.96 no
C4 H4A . 0.96 no
C4 H4B . 0.96 no
C5 C6 . 1.527(6) yes
C5 H5A . 0.96 no
C5 H5B . 0.96 no
C6 H6A . 0.96 no
C6 H6B . 0.96 no
C7 C7 2_567 1.511(8) yes
C7 H7A . 0.96 no
C7 H7B . 0.96 no
